data_1566340
loop_
_publ_author_name
'Wang, Lihong'
'Ma, Ruiyang'
'Sun, Jiaqiong'
'Zheng, GuangFan'
'Zhang, Qian'

_publ_section_title
;
 NHCs and Visible Light-mediated Photoredox Co-catalyzed
 1,4-Sulfonylacylation of 1,3-Enynes for Tetrasubstituted Allenyl Ketones
;
_journal_name_full 'Chemical Science'
_journal_paper_doi 10.1039/D1SC06100C
_journal_year 2022
_chemical_formula_moiety 'C28 H28 O3 S'
_chemical_formula_sum 'C28 H28 O3 S'
_chemical_formula_weight 444.56
_space_group_crystal_system monoclinic
_space_group_IT_number 14
_space_group_name_Hall '-P 2ybc'
_space_group_name_H-M_alt 'P 1 21/c 1'
_atom_sites_solution_hydrogens geom
_atom_sites_solution_primary direct
_audit_creation_date 2021-06-18
_audit_creation_method
;
Olex2 1.2
(compiled 2018.05.29 svn.r3508 for OlexSys, GUI svn.r5506)
;
_audit_update_record
;
2021-06-19 deposited with the CCDC.	2022-02-07 downloaded from the CCDC.
;
_cell_angle_alpha 90
_cell_angle_beta 95.636(7)
_cell_angle_gamma 90
_cell_formula_units_Z 4
_cell_length_a 14.1193(9)
_cell_length_b 10.6583(9)
_cell_length_c 16.1923(13)
_cell_measurement_reflns_used 2166
_cell_measurement_temperature 293(2)
_cell_measurement_theta_max 25.6630
_cell_measurement_theta_min 4.7660
_cell_volume 2425.0(3)
_computing_cell_refinement 'CrysAlisPro 1.171.39.38a (Rigaku OD, 2017)'
_computing_data_collection 'CrysAlisPro 1.171.39.38a (Rigaku OD, 2017)'
_computing_data_reduction 'CrysAlisPro 1.171.39.38a (Rigaku OD, 2017)'
_computing_molecular_graphics 'Olex2 (Dolomanov et al., 2009)'
_computing_publication_material 'Olex2 (Dolomanov et al., 2009)'
_computing_structure_refinement 'ShelXL (Sheldrick, 2015)'
_computing_structure_solution 'ShelXS (Sheldrick, 2008)'
_diffrn_ambient_temperature 293(2)
_diffrn_detector 'CCD plate'
_diffrn_detector_area_resol_mean 10.2375
_diffrn_detector_type Ruby
_diffrn_measured_fraction_theta_full 0.996
_diffrn_measured_fraction_theta_max 0.834
_diffrn_measurement_details
;
List of Runs (angles in degrees, time in seconds):

  # Type    Start    End  Width  t~exp~   \w     \q     \k     \f   Frames
#--------------------------------------------------------------------------
  1  \w    -73.00   9.00   1.00   12.50    --   -9.92 -57.00  60.00   82
  2  \w    -66.00  16.00   1.00   12.50    --   -9.92 -77.00 -30.00   82
;
_diffrn_measurement_device 'four-circle diffractometer'
_diffrn_measurement_device_type 'Xcalibur, Ruby, Gemini ultra'
_diffrn_measurement_method '\w scans'
_diffrn_orient_matrix_type 'CrysAlisPro convention (1999,Acta A55,543-557)'
_diffrn_orient_matrix_UB_11 0.0175142000
_diffrn_orient_matrix_UB_12 0.0161255000
_diffrn_orient_matrix_UB_13 0.0412073000
_diffrn_orient_matrix_UB_21 -0.0471016000
_diffrn_orient_matrix_UB_22 0.0121902000
_diffrn_orient_matrix_UB_23 0.0094923000
_diffrn_orient_matrix_UB_31 -0.0046933000
_diffrn_orient_matrix_UB_32 -0.0633606000
_diffrn_orient_matrix_UB_33 0.0123399000
_diffrn_radiation_monochromator graphite
_diffrn_radiation_probe x-ray
_diffrn_radiation_type MoK\a
_diffrn_radiation_wavelength 0.71073
_diffrn_reflns_av_R_equivalents 0.0258
_diffrn_reflns_av_unetI/netI 0.0446
_diffrn_reflns_Laue_measured_fraction_full 0.996
_diffrn_reflns_Laue_measured_fraction_max 0.834
_diffrn_reflns_limit_h_max 19
_diffrn_reflns_limit_h_min -13
_diffrn_reflns_limit_k_max 14
_diffrn_reflns_limit_k_min -9
_diffrn_reflns_limit_l_max 16
_diffrn_reflns_limit_l_min -22
_diffrn_reflns_number 10944
_diffrn_reflns_point_group_measured_fraction_full 0.996
_diffrn_reflns_point_group_measured_fraction_max 0.834
_diffrn_reflns_theta_full 25.242
_diffrn_reflns_theta_max 29.556
_diffrn_reflns_theta_min 3.473
_diffrn_source 'fine-focus sealed X-ray tube'
_diffrn_source_type 'Enhance (Mo) X-ray Source'
_exptl_absorpt_coefficient_mu 0.160
_exptl_absorpt_correction_T_max 1.00000
_exptl_absorpt_correction_T_min 0.89217
_exptl_absorpt_correction_type multi-scan
_exptl_absorpt_process_details
;
CrysAlisPro 1.171.39.38a (Rigaku Oxford Diffraction, 2017)
Empirical absorption correction using spherical harmonics,
 implemented in SCALE3 ABSPACK scaling algorithm.
;
_exptl_crystal_colour 'clear light colourless'
_exptl_crystal_colour_lustre clear
_exptl_crystal_colour_modifier light
_exptl_crystal_colour_primary colourless
_exptl_crystal_density_diffrn 1.218
_exptl_crystal_description block
_exptl_crystal_F_000 944
_exptl_crystal_size_max 0.15
_exptl_crystal_size_mid 0.15
_exptl_crystal_size_min 0.1
_refine_diff_density_max 0.253
_refine_diff_density_min -0.453
_refine_diff_density_rms 0.040
_refine_ls_extinction_method none
_refine_ls_goodness_of_fit_ref 1.026
_refine_ls_hydrogen_treatment constr
_refine_ls_matrix_type full
_refine_ls_number_parameters 293
_refine_ls_number_reflns 5671
_refine_ls_number_restraints 0
_refine_ls_restrained_S_all 1.026
_refine_ls_R_factor_all 0.1045
_refine_ls_R_factor_gt 0.0573
_refine_ls_shift/su_max 0.000
_refine_ls_shift/su_mean 0.000
_refine_ls_structure_factor_coef Fsqd
_refine_ls_weighting_details 'w=1/[\s^2^(Fo^2^)+(0.0553P)^2^+0.6431P] where P=(Fo^2^+2Fc^2^)/3'
_refine_ls_weighting_scheme calc
_refine_ls_wR_factor_gt 0.1243
_refine_ls_wR_factor_ref 0.1551
_reflns_Friedel_coverage 0.000
_reflns_number_gt 3307
_reflns_number_total 5671
_reflns_threshold_expression 'I > 2\s(I)'
_cod_data_source_file d1sc06100c2.cif
_cod_data_source_block 210618-zq01-pwy
_cod_database_code 1566340
_shelx_shelxl_version_number 2014/7
_shelx_space_group_comment
;
The symmetry employed for this shelxl refinement is uniquely defined
by the following loop, which should always be used as a source of
symmetry information in preference to the above space-group names.
They are only intended as comments.
;
_shelx_estimated_absorpt_t_max 0.984
_shelx_estimated_absorpt_t_min 0.976
_reflns_odcompleteness_completeness 99.14
_reflns_odcompleteness_iscentric 1
_reflns_odcompleteness_theta 26.32
_olex2_refinement_description
;
1. Fixed Uiso
 At 1.2 times of:
  All C(H) groups, All C(H,H) groups
 At 1.5 times of:
  All C(H,H,H) groups
2.a Secondary CH2 refined with riding coordinates:
 C8(H8A,H8B)
2.b Aromatic/amide H refined with riding coordinates:
 C12(H12), C13(H13), C15(H15), C17(H17), C18(H18), C19(H19), C20(H20),
 C21(H21), C22(H22), C23(H23), C24(H24), C25(H25), C27(H27), C28(H28)
2.c Idealised Me refined as rotating group:
 C26(H26A,H26B,H26C), C29(H29A,H29B,H29C), C30(H30A,H30B,H30C), C31(H31A,H31B,
 H31C)
;
_olex2_submission_special_instructions 'No special instructions were received'
_oxdiff_exptl_absorpt_empirical_details
;
Empirical correction (ABSPACK) includes:
- Absorption correction using spherical harmonics
- Frame scaling
;
_oxdiff_exptl_absorpt_empirical_full_max 1.180
_oxdiff_exptl_absorpt_empirical_full_min 0.880

loop_
_space_group_symop_operation_xyz
'x, y, z'
'-x, y+1/2, -z+1/2'
'-x, -y, -z'
'x, -y-1/2, z-1/2'

loop_
_atom_site_label
_atom_site_type_symbol
_atom_site_fract_x
_atom_site_fract_y
_atom_site_fract_z
_atom_site_U_iso_or_equiv
_atom_site_adp_type
_atom_site_occupancy
_atom_site_site_symmetry_order
_atom_site_calc_flag
_atom_site_refinement_flags_posn
_atom_site_refinement_flags_adp
_atom_site_refinement_flags_occupancy
_atom_site_disorder_assembly
_atom_site_disorder_group
S1 S 0.95123(4) 0.70364(6) 0.01890(5) 0.0679(2) Uani 1 1 d . . . . .
O1 O 0.52550(11) 0.69470(19) 0.17027(13) 0.0833(6) Uani 1 1 d . . . . .
C2 C 0.71555(14) 0.6970(2) 0.05918(13) 0.0490(5) Uani 1 1 d . . . . .
C3 C 0.92319(14) 0.8426(2) 0.06950(15) 0.0535(6) Uani 1 1 d . . . . .
C4 C 0.63354(14) 0.8948(2) 0.09236(13) 0.0492(5) Uani 1 1 d . . . . .
C5 C 0.76279(14) 0.61727(18) 0.01713(13) 0.0471(5) Uani 1 1 d . . . . .
C6 C 0.61046(15) 0.6831(2) 0.16531(14) 0.0555(6) Uani 1 1 d . . . . .
C7 C 0.65887(14) 0.7607(2) 0.10381(13) 0.0482(5) Uani 1 1 d . . . . .
C8 C 0.86587(14) 0.5896(2) 0.04429(15) 0.0541(5) Uani 1 1 d . . . . .
H8A H 0.8820 0.5102 0.0200 0.065 Uiso 1 1 calc R . . . .
H8B H 0.8725 0.5786 0.1041 0.065 Uiso 1 1 calc R . . . .
O9 O 1.04116(12) 0.6596(2) 0.05698(16) 0.1045(8) Uani 1 1 d . . . . .
O10 O 0.94090(15) 0.72570(19) -0.06904(12) 0.0923(7) Uani 1 1 d . . . . .
C11 C 0.66807(15) 0.5897(2) 0.21622(13) 0.0525(5) Uani 1 1 d . . . . .
C12 C 0.76226(16) 0.6129(2) 0.24361(14) 0.0605(6) Uani 1 1 d . . . . .
H12 H 0.7913 0.6864 0.2282 0.073 Uiso 1 1 calc R . . . .
C13 C 0.63741(17) 0.9538(2) 0.01667(16) 0.0639(6) Uani 1 1 d . . . . .
H13 H 0.6563 0.9089 -0.0281 0.077 Uiso 1 1 calc R . . . .
C14 C 0.88326(17) 1.0642(3) 0.1482(2) 0.0710(7) Uani 1 1 d . . . . .
C15 C 0.60530(16) 0.9648(2) 0.15774(15) 0.0622(6) Uani 1 1 d . . . . .
H15 H 0.6019 0.9269 0.2091 0.075 Uiso 1 1 calc R . . . .
C16 C 0.71209(16) 0.5408(2) -0.05449(15) 0.0596(6) Uani 1 1 d . . . . .
C17 C 0.94064(17) 0.8522(3) 0.15470(17) 0.0692(7) Uani 1 1 d . . . . .
H17 H 0.9662 0.7848 0.1858 0.083 Uiso 1 1 calc R . . . .
C18 C 0.88564(18) 0.9421(2) 0.02432(16) 0.0675(7) Uani 1 1 d . . . . .
H18 H 0.8729 0.9357 -0.0330 0.081 Uiso 1 1 calc R . . . .
C19 C 0.62671(19) 0.4790(2) 0.24013(15) 0.0670(7) Uani 1 1 d . . . . .
H19 H 0.5631 0.4631 0.2229 0.080 Uiso 1 1 calc R . . . .
C20 C 0.7714(2) 0.4170(3) 0.31573(16) 0.0805(8) Uani 1 1 d . . . . .
H20 H 0.8064 0.3588 0.3489 0.097 Uiso 1 1 calc R . . . .
C21 C 0.6133(2) 1.0798(3) 0.0071(2) 0.0805(8) Uani 1 1 d . . . . .
H21 H 0.6157 1.1186 -0.0441 0.097 Uiso 1 1 calc R . . . .
C22 C 0.91971(19) 0.9631(3) 0.19315(18) 0.0785(8) Uani 1 1 d . . . . .
H22 H 0.9305 0.9693 0.2506 0.094 Uiso 1 1 calc R . . . .
C23 C 0.6784(2) 0.3928(3) 0.28881(17) 0.0791(8) Uani 1 1 d . . . . .
H23 H 0.6503 0.3182 0.3034 0.095 Uiso 1 1 calc R . . . .
C24 C 0.86673(19) 1.0524(2) 0.06447(19) 0.0765(8) Uani 1 1 d . . . . .
H24 H 0.8420 1.1203 0.0334 0.092 Uiso 1 1 calc R . . . .
C25 C 0.58611(19) 1.1470(3) 0.0729(2) 0.0844(9) Uani 1 1 d . . . . .
H25 H 0.5703 1.2314 0.0664 0.101 Uiso 1 1 calc R . . . .
C26 C 0.7666(2) 0.5471(3) -0.13104(16) 0.0883(9) Uani 1 1 d . . . . .
H26A H 0.7681 0.6322 -0.1502 0.132 Uiso 1 1 calc GR . . . .
H26B H 0.7356 0.4952 -0.1740 0.132 Uiso 1 1 calc GR . . . .
H26C H 0.8305 0.5179 -0.1172 0.132 Uiso 1 1 calc GR . . . .
C27 C 0.8135(2) 0.5266(3) 0.29408(16) 0.0774(8) Uani 1 1 d . . . . .
H27 H 0.8765 0.5430 0.3133 0.093 Uiso 1 1 calc R . . . .
C28 C 0.58213(19) 1.0901(3) 0.1478(2) 0.0777(8) Uani 1 1 d . . . . .
H28 H 0.5637 1.1359 0.1924 0.093 Uiso 1 1 calc R . . . .
C29 C 0.6113(2) 0.5888(3) -0.0763(2) 0.1085(12) Uani 1 1 d . . . . .
H29A H 0.5767 0.5843 -0.0282 0.163 Uiso 1 1 calc GR . . . .
H29B H 0.5800 0.5382 -0.1198 0.163 Uiso 1 1 calc GR . . . .
H29C H 0.6135 0.6743 -0.0946 0.163 Uiso 1 1 calc GR . . . .
C30 C 0.8610(2) 1.1860(3) 0.1901(2) 0.1120(13) Uani 1 1 d . . . . .
H30A H 0.8753 1.1776 0.2490 0.168 Uiso 1 1 calc GR . . . .
H30B H 0.7948 1.2055 0.1777 0.168 Uiso 1 1 calc GR . . . .
H30C H 0.8988 1.2522 0.1702 0.168 Uiso 1 1 calc GR . . . .
C31 C 0.7095(3) 0.4039(3) -0.0257(2) 0.0998(10) Uani 1 1 d . . . . .
H31A H 0.7732 0.3717 -0.0175 0.150 Uiso 1 1 calc GR . . . .
H31B H 0.6730 0.3549 -0.0672 0.150 Uiso 1 1 calc GR . . . .
H31C H 0.6807 0.3996 0.0255 0.150 Uiso 1 1 calc GR . . . .

loop_
_atom_site_aniso_label
_atom_site_aniso_U_11
_atom_site_aniso_U_22
_atom_site_aniso_U_33
_atom_site_aniso_U_23
_atom_site_aniso_U_13
_atom_site_aniso_U_12
S1 0.0456(3) 0.0654(4) 0.0966(5) -0.0195(4) 0.0267(3) -0.0016(3)
O1 0.0476(9) 0.0955(14) 0.1115(15) 0.0291(11) 0.0319(10) 0.0100(9)
C2 0.0406(11) 0.0495(12) 0.0577(13) 0.0017(10) 0.0100(10) -0.0032(9)
C3 0.0382(11) 0.0557(13) 0.0679(15) -0.0117(12) 0.0119(10) -0.0052(10)
C4 0.0378(10) 0.0519(12) 0.0594(13) -0.0065(11) 0.0123(10) -0.0012(9)
C5 0.0430(11) 0.0410(11) 0.0589(12) 0.0000(10) 0.0141(10) 0.0017(9)
C6 0.0438(12) 0.0609(14) 0.0642(14) -0.0024(11) 0.0176(11) 0.0003(10)
C7 0.0374(10) 0.0529(12) 0.0555(12) -0.0032(10) 0.0116(9) 0.0024(9)
C8 0.0482(12) 0.0494(12) 0.0660(14) -0.0033(11) 0.0121(11) 0.0063(10)
O9 0.0426(10) 0.0899(14) 0.181(2) -0.0334(14) 0.0116(12) 0.0139(9)
O10 0.1120(16) 0.0892(14) 0.0853(13) -0.0264(11) 0.0587(12) -0.0289(11)
C11 0.0496(12) 0.0562(13) 0.0534(12) -0.0025(11) 0.0136(10) 0.0010(10)
C12 0.0542(13) 0.0722(16) 0.0561(13) -0.0060(12) 0.0107(11) -0.0027(12)
C13 0.0616(14) 0.0623(15) 0.0721(16) 0.0012(13) 0.0289(12) 0.0029(12)
C14 0.0492(13) 0.0695(17) 0.096(2) -0.0319(16) 0.0176(14) -0.0143(12)
C15 0.0590(14) 0.0655(15) 0.0638(15) -0.0098(12) 0.0139(12) 0.0021(12)
C16 0.0541(13) 0.0547(13) 0.0699(15) -0.0113(12) 0.0052(11) 0.0017(11)
C17 0.0550(14) 0.0761(17) 0.0751(17) -0.0023(14) -0.0009(13) 0.0027(13)
C18 0.0767(17) 0.0635(16) 0.0623(15) -0.0068(13) 0.0070(13) -0.0038(13)
C19 0.0653(15) 0.0680(16) 0.0687(16) 0.0026(13) 0.0116(13) -0.0069(13)
C20 0.100(2) 0.085(2) 0.0567(15) 0.0037(15) 0.0064(16) 0.0281(18)
C21 0.0778(18) 0.0668(17) 0.102(2) 0.0211(16) 0.0346(16) 0.0059(14)
C22 0.0660(16) 0.100(2) 0.0698(17) -0.0270(17) 0.0073(14) -0.0114(16)
C23 0.106(2) 0.0629(17) 0.0696(17) 0.0064(14) 0.0132(17) 0.0011(16)
C24 0.0773(18) 0.0562(15) 0.096(2) -0.0038(15) 0.0064(16) -0.0004(13)
C25 0.0682(17) 0.0499(14) 0.141(3) 0.0061(18) 0.0395(18) 0.0052(13)
C26 0.094(2) 0.109(2) 0.0623(16) -0.0124(16) 0.0082(15) 0.0045(18)
C27 0.0648(16) 0.109(2) 0.0576(15) -0.0044(16) 0.0030(13) 0.0108(16)
C28 0.0697(17) 0.0608(16) 0.106(2) -0.0271(16) 0.0271(16) 0.0027(13)
C29 0.0597(17) 0.124(3) 0.136(3) -0.057(2) -0.0187(18) 0.0144(17)
C30 0.095(2) 0.090(2) 0.155(3) -0.064(2) 0.030(2) -0.0119(18)
C31 0.122(3) 0.0604(17) 0.116(3) -0.0117(17) 0.006(2) -0.0268(17)

loop_
_atom_type_symbol
_atom_type_description
_atom_type_scat_dispersion_real
_atom_type_scat_dispersion_imag
_atom_type_scat_source
C C 0.0033 0.0016 'International Tables Vol C Tables 4.2.6.8 and 6.1.1.4'
H H 0.0000 0.0000 'International Tables Vol C Tables 4.2.6.8 and 6.1.1.4'
O O 0.0106 0.0060 'International Tables Vol C Tables 4.2.6.8 and 6.1.1.4'
S S 0.1246 0.1234 'International Tables Vol C Tables 4.2.6.8 and 6.1.1.4'

loop_
_geom_angle_atom_site_label_1
_geom_angle_atom_site_label_2
_geom_angle_atom_site_label_3
_geom_angle
_geom_angle_site_symmetry_1
_geom_angle_site_symmetry_3
_geom_angle_publ_flag
C3 S1 C8 106.15(10) . . ?
O9 S1 C3 107.80(12) . . ?
O9 S1 C8 105.48(13) . . ?
O9 S1 O10 118.61(14) . . ?
O10 S1 C3 108.59(12) . . ?
O10 S1 C8 109.52(11) . . ?
C5 C2 C7 170.3(2) . . ?
C17 C3 S1 120.1(2) . . ?
C18 C3 S1 119.90(19) . . ?
C18 C3 C17 119.9(2) . . ?
C13 C4 C7 121.31(19) . . ?
C13 C4 C15 118.1(2) . . ?
C15 C4 C7 120.5(2) . . ?
C2 C5 C8 120.07(19) . . ?
C2 C5 C16 120.85(19) . . ?
C8 C5 C16 118.78(18) . . ?
O1 C6 C7 120.1(2) . . ?
O1 C6 C11 121.5(2) . . ?
C11 C6 C7 118.39(18) . . ?
C2 C7 C4 125.50(19) . . ?
C2 C7 C6 114.7(2) . . ?
C4 C7 C6 119.49(18) . . ?
C5 C8 S1 116.93(15) . . ?
C12 C11 C6 121.0(2) . . ?
C12 C11 C19 118.7(2) . . ?
C19 C11 C6 120.2(2) . . ?
C11 C12 C27 120.0(2) . . ?
C4 C13 C21 120.5(2) . . ?
C22 C14 C30 121.3(3) . . ?
C24 C14 C22 118.4(2) . . ?
C24 C14 C30 120.3(3) . . ?
C28 C15 C4 121.0(2) . . ?
C26 C16 C5 110.9(2) . . ?
C26 C16 C31 108.5(2) . . ?
C29 C16 C5 110.7(2) . . ?
C29 C16 C26 109.4(2) . . ?
C29 C16 C31 109.9(2) . . ?
C31 C16 C5 107.4(2) . . ?
C22 C17 C3 119.3(3) . . ?
C3 C18 C24 119.4(2) . . ?
C23 C19 C11 120.9(2) . . ?
C23 C20 C27 120.4(3) . . ?
C25 C21 C13 120.2(3) . . ?
C14 C22 C17 121.2(3) . . ?
C20 C23 C19 119.8(3) . . ?
C14 C24 C18 121.8(3) . . ?
C28 C25 C21 119.9(3) . . ?
C20 C27 C12 120.1(3) . . ?
C25 C28 C15 120.3(3) . . ?

loop_
_geom_bond_atom_site_label_1
_geom_bond_atom_site_label_2
_geom_bond_distance
_geom_bond_site_symmetry_2
_geom_bond_publ_flag
S1 C3 1.757(2) . ?
S1 C8 1.788(2) . ?
S1 O9 1.435(2) . ?
S1 O10 1.436(2) . ?
O1 C6 1.216(2) . ?
C2 C5 1.311(3) . ?
C2 C7 1.318(3) . ?
C3 C17 1.381(3) . ?
C3 C18 1.366(3) . ?
C4 C7 1.481(3) . ?
C4 C13 1.383(3) . ?
C4 C15 1.385(3) . ?
C5 C8 1.508(3) . ?
C5 C16 1.535(3) . ?
C6 C7 1.509(3) . ?
C6 C11 1.484(3) . ?
C11 C12 1.382(3) . ?
C11 C19 1.388(3) . ?
C12 C27 1.386(4) . ?
C13 C21 1.390(3) . ?
C14 C22 1.372(4) . ?
C14 C24 1.359(4) . ?
C14 C30 1.512(4) . ?
C15 C28 1.380(4) . ?
C16 C26 1.523(4) . ?
C16 C29 1.521(3) . ?
C16 C31 1.533(4) . ?
C17 C22 1.381(4) . ?
C18 C24 1.382(4) . ?
C19 C23 1.374(4) . ?
C20 C23 1.367(4) . ?
C20 C27 1.371(4) . ?
C21 C25 1.369(4) . ?
C25 C28 1.362(4) . ?
